data_7121845
loop_
_publ_author_name
'Liu, Siyuan'
'Qu, Jingping'
'Wang, Baomin'

_publ_section_title
;
 Substrate-controlled divergent synthesis of polycyclic indoloazepines and
 indolodiazepines via 1,5-hydride shift/7-cyclization cascades.
;
_journal_issue 57
_journal_name_full 'Chemical communications (Cambridge, England)'
_journal_page_first 7928
_journal_page_last 7931
_journal_paper_doi 10.1039/c8cc03804j
_journal_volume 54
_journal_year 2018
_chemical_formula_moiety 'C19 H18 N2'
_chemical_formula_sum 'C19 H18 N2'
_chemical_formula_weight 274.35
_chemical_melting_point ?
_space_group_IT_number 61
_space_group_name_Hall '-P 2ac 2ab'
_space_group_name_H-M_alt 'P b c a'
_symmetry_cell_setting orthorhombic
_symmetry_space_group_name_Hall '-P 2ac 2ab'
_symmetry_space_group_name_H-M 'P b c a'
_atom_sites_solution_hydrogens geom
_atom_sites_solution_primary direct
_atom_sites_solution_secondary difmap
_audit_creation_method SHELXL-97
_audit_update_record
;
2018-04-03 deposited with the CCDC.
2018-06-15 downloaded from the CCDC.
;
_cell_angle_alpha 90.00
_cell_angle_beta 90.00
_cell_angle_gamma 90.00
_cell_formula_units_Z 8
_cell_length_a 10.619(2)
_cell_length_b 9.676(2)
_cell_length_c 28.661(6)
_cell_measurement_reflns_used 19266
_cell_measurement_temperature 296(2)
_cell_measurement_theta_max 49.99
_cell_measurement_theta_min 2.399
_cell_volume 2944.9(10)
_computing_cell_refinement 'Bruker SMART'
_computing_data_collection 'Bruker SMART'
_computing_data_reduction 'Bruker SMART'
_computing_molecular_graphics SHELXP-97
_computing_publication_material SHELXTL
_computing_structure_refinement 'SHELXL-97 (Sheldrick, 1997)'
_computing_structure_solution 'SHELXS-97 (Sheldrick, 1990)'
_diffrn_ambient_temperature 296(2)
_diffrn_detector_area_resol_mean 9.00cm
_diffrn_measured_fraction_theta_full 0.999
_diffrn_measured_fraction_theta_max 0.999
_diffrn_measurement_device_type 'CCD area detector'
_diffrn_measurement_method 'phi and omega scans'
_diffrn_radiation_monochromator graphite
_diffrn_radiation_source 'fine-focus sealed tube'
_diffrn_radiation_type MoK\a
_diffrn_radiation_wavelength 0.71073
_diffrn_reflns_av_R_equivalents 0.0444
_diffrn_reflns_av_sigmaI/netI 0.0303
_diffrn_reflns_limit_h_max 11
_diffrn_reflns_limit_h_min -12
_diffrn_reflns_limit_k_max 11
_diffrn_reflns_limit_k_min -11
_diffrn_reflns_limit_l_max 30
_diffrn_reflns_limit_l_min -34
_diffrn_reflns_number 14465
_diffrn_reflns_theta_full 25.00
_diffrn_reflns_theta_max 25.00
_diffrn_reflns_theta_min 2.39
_diffrn_standards_decay_% none
_diffrn_standards_interval_count none
_diffrn_standards_interval_time none
_diffrn_standards_number none
_exptl_absorpt_coefficient_mu 0.073
_exptl_absorpt_correction_T_max 0.998
_exptl_absorpt_correction_T_min 0.997
_exptl_absorpt_correction_type empirical
_exptl_absorpt_process_details SADABS
_exptl_crystal_colour yellow
_exptl_crystal_density_diffrn 1.238
_exptl_crystal_density_meas ?
_exptl_crystal_density_method 'not measured'
_exptl_crystal_description block
_exptl_crystal_F_000 1168
_exptl_crystal_size_max 0.08
_exptl_crystal_size_mid 0.035
_exptl_crystal_size_min 0.030
_refine_diff_density_max 0.141
_refine_diff_density_min -0.167
_refine_diff_density_rms 0.032
_refine_ls_extinction_method none
_refine_ls_goodness_of_fit_ref 1.040
_refine_ls_hydrogen_treatment mixed
_refine_ls_matrix_type full
_refine_ls_number_parameters 262
_refine_ls_number_reflns 2584
_refine_ls_number_restraints 0
_refine_ls_restrained_S_all 1.040
_refine_ls_R_factor_all 0.0659
_refine_ls_R_factor_gt 0.0427
_refine_ls_shift/su_max 0.175
_refine_ls_shift/su_mean 0.038
_refine_ls_structure_factor_coef Fsqd
_refine_ls_weighting_details 'calc w=1/[\s^2^(Fo^2^)+(0.0705P)^2^+0.0366P] where P=(Fo^2^+2Fc^2^)/3'
_refine_ls_weighting_scheme calc
_refine_ls_wR_factor_gt 0.1076
_refine_ls_wR_factor_ref 0.1230
_reflns_number_gt 1877
_reflns_number_total 2584
_reflns_threshold_expression >2sigma(I)
_cod_data_source_file c8cc03804j2.cif
_cod_data_source_block lsy-3
_cod_depositor_comments
;
The following automatic conversions were performed:

'_chemical_melting_point' value 'not measured' was changed to '?' -
the value is undefined or not given.

'_symmetry_cell_setting' value 'Orthorhombic' changed to
'orthorhombic' according to
/home/data/users/saulius/crontab/automatic-downloads/rss-feeds/RSC/lib/dictionaries/cif_core.dic
dictionary named 'cif_core.dic' version 2.4.2 from 2011-04-26.

'_exptl_crystal_density_meas' value 'none' was changed to '?' - the
value is perceived as not measured.

Automatic conversion script
Id: cif_fix_values 4973 2017-02-22 13:04:09Z antanas 

 Adding full bibliography for 7121845--7121847.cif.
;
_cod_original_cell_volume 2945.0(10)
_cod_original_sg_symbol_H-M Pbca
_cod_database_code 7121845

loop_
_symmetry_equiv_pos_as_xyz
'x, y, z'
'-x+1/2, -y, z+1/2'
'-x, y+1/2, -z+1/2'
'x+1/2, -y+1/2, -z'
'-x, -y, -z'
'x-1/2, y, -z-1/2'
'x, -y-1/2, z-1/2'
'-x-1/2, y-1/2, z'

loop_
_atom_site_label
_atom_site_type_symbol
_atom_site_fract_x
_atom_site_fract_y
_atom_site_fract_z
_atom_site_U_iso_or_equiv
_atom_site_adp_type
_atom_site_occupancy
_atom_site_symmetry_multiplicity
_atom_site_calc_flag
C1 C 0.15226(8) 1.18810(8) 0.58872(3) 0.0461(2) Uani 1 1 d
C2 C 0.16669(9) 1.30455(9) 0.56077(3) 0.0584(3) Uani 1 1 d
H2 H 0.2465(8) 1.3643(8) 0.5621(2) 0.066(2) Uiso 1 1 d
C3 C 0.06811(10) 1.33853(10) 0.53169(3) 0.0690(3) Uani 1 1 d
H3 H 0.0790(8) 1.4242(10) 0.5105(3) 0.097(3) Uiso 1 1 d
C4 C -0.04143(9) 1.25934(11) 0.53060(3) 0.0719(3) Uani 1 1 d
H4 H -0.1068(8) 1.2842(9) 0.5104(3) 0.081(3) Uiso 1 1 d
C5 C -0.05473(8) 1.14255(10) 0.55780(3) 0.0591(3) Uani 1 1 d
H5 H -0.1253(7) 1.0833(8) 0.5562(2) 0.058(2) Uiso 1 1 d
C6 C 0.04305(7) 1.10413(9) 0.58789(2) 0.0454(2) Uani 1 1 d
C7 C 0.06299(6) 0.99568(8) 0.62172(2) 0.0415(2) Uani 1 1 d
C8 C 0.17801(7) 1.01941(8) 0.64186(2) 0.0400(2) Uani 1 1 d
C9 C -0.02733(7) 0.88154(9) 0.63274(3) 0.0464(2) Uani 1 1 d
H9 H -0.0979(6) 0.9189(7) 0.6530(2) 0.045(2) Uiso 1 1 d
C10 C -0.08416(9) 0.81109(11) 0.58924(3) 0.0697(3) Uani 1 1 d
H10A H -0.0391(9) 0.8341(10) 0.5619(3) 0.099(3) Uiso 1 1 d
H10B H -0.1752(9) 0.8415(10) 0.5868(3) 0.097(3) Uiso 1 1 d
C11 C -0.07590(10) 0.65728(11) 0.59819(4) 0.0793(4) Uani 1 1 d
H11A H -0.1533(9) 0.6077(11) 0.5897(3) 0.099(3) Uiso 1 1 d
H11B H 0.0054(10) 0.6220(11) 0.5823(3) 0.110(4) Uiso 1 1 d
C12 C -0.05378(8) 0.64711(9) 0.65020(4) 0.0639(3) Uani 1 1 d
H12A H -0.1361(8) 0.6552(9) 0.6672(3) 0.074(3) Uiso 1 1 d
H12B H -0.0083(9) 0.5577(9) 0.6602(3) 0.075(3) Uiso 1 1 d
C13 C 0.24665(7) 0.94461(9) 0.67969(3) 0.0441(2) Uani 1 1 d
H13A H 0.3002(7) 0.8722(8) 0.6659(2) 0.058(2) Uiso 1 1 d
H13B H 0.3062(7) 1.0118(7) 0.6961(2) 0.048(2) Uiso 1 1 d
C14 C 0.16683(7) 0.87774(8) 0.71689(2) 0.0439(2) Uani 1 1 d
C15 C 0.06521(7) 0.78987(8) 0.70689(3) 0.0469(2) Uani 1 1 d
C16 C 0.00496(8) 0.72119(10) 0.74339(3) 0.0581(3) Uani 1 1 d
H16 H -0.0615(8) 0.6614(9) 0.7358(3) 0.070(3) Uiso 1 1 d
C17 C 0.04294(9) 0.74104(10) 0.78923(3) 0.0666(3) Uani 1 1 d
H17 H 0.0037(8) 0.6925(9) 0.8127(3) 0.077(3) Uiso 1 1 d
C18 C 0.20197(8) 0.89664(9) 0.76347(3) 0.0531(3) Uani 1 1 d
H18 H 0.2765(7) 0.9644(9) 0.7696(2) 0.060(2) Uiso 1 1 d
C19 C 0.14074(9) 0.82906(9) 0.79957(3) 0.0618(3) Uani 1 1 d
H19 H 0.1675(8) 0.8453(9) 0.8327(3) 0.072(3) Uiso 1 1 d
N1 N 0.23264(6) 1.13375(7) 0.62164(2) 0.04583(19) Uani 1 1 d
H1 H 0.3032(7) 1.1745(8) 0.6313(2) 0.054(2) Uiso 1 1 d
N2 N 0.03064(6) 0.76500(7) 0.65913(2) 0.0466(2) Uani 1 1 d

loop_
_atom_site_aniso_label
_atom_site_aniso_U_11
_atom_site_aniso_U_22
_atom_site_aniso_U_33
_atom_site_aniso_U_23
_atom_site_aniso_U_13
_atom_site_aniso_U_12
C1 0.0488(4) 0.0479(4) 0.0417(4) -0.0033(4) -0.0034(4) 0.0040(4)
C2 0.0689(6) 0.0557(5) 0.0506(5) 0.0035(4) -0.0068(4) -0.0020(5)
C3 0.0862(7) 0.0638(6) 0.0569(5) 0.0067(5) -0.0133(5) 0.0077(5)
C4 0.0741(6) 0.0820(7) 0.0594(5) 0.0045(5) -0.0206(5) 0.0196(5)
C5 0.0493(5) 0.0723(6) 0.0556(5) -0.0038(5) -0.0072(4) 0.0084(5)
C6 0.0412(4) 0.0554(5) 0.0396(4) -0.0072(4) -0.0015(3) 0.0079(4)
C7 0.0336(4) 0.0483(5) 0.0426(4) -0.0069(4) 0.0027(3) 0.0031(3)
C8 0.0362(4) 0.0426(4) 0.0412(4) -0.0021(4) 0.0013(3) 0.0004(4)
C9 0.0333(4) 0.0538(5) 0.0520(4) -0.0045(4) 0.0011(4) 0.0017(4)
C10 0.0645(6) 0.0750(6) 0.0697(6) -0.0095(5) -0.0119(5) -0.0172(5)
C11 0.0666(6) 0.0731(7) 0.0982(7) -0.0213(6) -0.0256(5) -0.0099(5)
C12 0.0439(5) 0.0522(5) 0.0957(7) -0.0036(5) -0.0020(5) -0.0091(4)
C13 0.0366(4) 0.0465(4) 0.0492(4) -0.0006(4) -0.0035(4) -0.0013(4)
C14 0.0396(4) 0.0420(4) 0.0502(4) 0.0025(4) -0.0005(4) 0.0074(4)
C15 0.0391(4) 0.0443(4) 0.0572(5) 0.0008(4) 0.0042(4) 0.0065(4)
C16 0.0469(5) 0.0575(5) 0.0700(5) 0.0102(5) 0.0116(4) -0.0004(4)
C17 0.0637(6) 0.0713(6) 0.0647(5) 0.0218(5) 0.0170(5) 0.0131(5)
C18 0.0530(5) 0.0552(5) 0.0512(5) 0.0029(4) -0.0058(4) 0.0117(4)
C19 0.0656(6) 0.0682(6) 0.0516(5) 0.0092(5) 0.0016(4) 0.0189(5)
N1 0.0423(3) 0.0459(4) 0.0493(4) 0.0023(3) -0.0069(3) -0.0042(3)
N2 0.0363(3) 0.0449(4) 0.0585(4) -0.0046(3) 0.0008(3) -0.0030(3)

loop_
_atom_type_symbol
_atom_type_description
_atom_type_scat_dispersion_real
_atom_type_scat_dispersion_imag
_atom_type_scat_source
C C 0.0033 0.0016 'International Tables Vol C Tables 4.2.6.8 and 6.1.1.4'
H H 0.0000 0.0000 'International Tables Vol C Tables 4.2.6.8 and 6.1.1.4'
N N 0.0061 0.0033 'International Tables Vol C Tables 4.2.6.8 and 6.1.1.4'

loop_
_geom_angle_atom_site_label_1
_geom_angle_atom_site_label_2
_geom_angle_atom_site_label_3
_geom_angle
N1 C1 C2 129.48(8)
N1 C1 C6 107.46(7)
C2 C1 C6 123.05(7)
C3 C2 C1 117.25(9)
C2 C3 C4 121.10(9)
C5 C4 C3 121.54(9)
C4 C5 C6 119.31(8)
C5 C6 C1 117.73(8)
C5 C6 C7 135.65(8)
C1 C6 C7 106.59(6)
C8 C7 C6 106.97(7)
C8 C7 C9 127.29(7)
C6 C7 C9 125.73(7)
C7 C8 N1 109.43(6)
C7 C8 C13 131.28(7)
N1 C8 C13 119.30(7)
N2 C9 C7 113.62(6)
N2 C9 C10 103.71(7)
C7 C9 C10 113.94(7)
C11 C10 C9 105.95(8)
C10 C11 C12 103.89(8)
N2 C12 C11 102.43(7)
C8 C13 C14 116.54(6)
C18 C14 C15 118.65(7)
C18 C14 C13 117.96(7)
C15 C14 C13 123.22(7)
C16 C15 C14 119.23(8)
C16 C15 N2 121.15(7)
C14 C15 N2 119.49(7)
C17 C16 C15 120.72(9)
C19 C17 C16 120.61(9)
C19 C18 C14 121.72(8)
C17 C19 C18 119.05(8)
C1 N1 C8 109.52(6)
C15 N2 C12 116.77(7)
C15 N2 C9 117.50(6)
C12 N2 C9 104.26(6)

loop_
_geom_bond_atom_site_label_1
_geom_bond_atom_site_label_2
_geom_bond_distance
C1 N1 1.3767(10)
C1 C2 1.3910(12)
C1 C6 1.4161(12)
C2 C3 1.3780(13)
C3 C4 1.3932(15)
C4 C5 1.3802(14)
C5 C6 1.4000(11)
C6 C7 1.4444(11)
C7 C8 1.3703(10)
C7 C9 1.4966(11)
C8 N1 1.3772(10)
C8 C13 1.4936(11)
C9 N2 1.4908(10)
C9 C10 1.5439(12)
C10 C11 1.5128(15)
C11 C12 1.5125(15)
C12 N2 1.4732(11)
C13 C14 1.5079(11)
C14 C18 1.3982(11)
C14 C15 1.4033(11)
C15 C16 1.3947(12)
C15 N2 1.4377(11)
C16 C17 1.3876(13)
C17 C19 1.3754(14)
C18 C19 1.3859(12)
